data_4074725
loop_
_publ_author_name
'Minami, Yasunori'
'Kato, Tomohiro'
'Kuniyasu, Hitoshi'
'Terao, Jun'
'Kambe, Nobuaki'

_publ_section_title
;
 Reactions of \a,\b-Unsaturated Thioesters with Platinum(0):&#x00A0;
 Implication of a Dual Mechanism Leading to the Formation of Acyl
 Platinum&#x2020;
;
_journal_issue 12
_journal_name_full Organometallics
_journal_page_first 2949
_journal_paper_doi 10.1021/om050834w
_journal_volume 25
_journal_year 2006
_chemical_formula_moiety 'C68 H58 O2 P2 Pt2 S2 '
_chemical_formula_sum 'C68 H58 O2 P2 Pt2 S2'
_chemical_formula_weight 1423.45
_space_group_IT_number 2
_symmetry_cell_setting triclinic
_symmetry_Int_Tables_number 2
_symmetry_space_group_name_Hall '-P 1'
_symmetry_space_group_name_H-M 'P -1'
_cell_angle_alpha 101.256(3)
_cell_angle_beta 92.958(4)
_cell_angle_gamma 103.578(6)
_cell_formula_units_Z 1
_cell_length_a 10.950(1)
_cell_length_b 11.2767(8)
_cell_length_c 12.122(1)
_cell_measurement_reflns_used 8451
_cell_measurement_temperature 223.2
_cell_measurement_theta_max 27.4
_cell_measurement_theta_min 2.3
_cell_volume 1419.5(2)
_computing_cell_refinement PROCESS-AUTO
_computing_data_collection PROCESS-AUTO
_computing_data_reduction 'teXsan Ver. 1.11'
_computing_publication_material 'teXsan Ver. 1.11'
_computing_structure_refinement 'teXsan Ver. 1.10'
_computing_structure_solution SAPI91
_diffrn_detector_area_resol_mean 10.00
_diffrn_measured_fraction_theta_full 0.9862
_diffrn_measured_fraction_theta_max 0.9862
_diffrn_measurement_device_type 'Rigaku RAXIS-RAPID Imaging Plate'
_diffrn_measurement_method \w
_diffrn_radiation_type 'Mo K\a'
_diffrn_radiation_wavelength 0.7107
_diffrn_reflns_av_R_equivalents 0.038
_diffrn_reflns_limit_h_max 14
_diffrn_reflns_limit_h_min -14
_diffrn_reflns_limit_k_max 14
_diffrn_reflns_limit_k_min -14
_diffrn_reflns_limit_l_max 15
_diffrn_reflns_limit_l_min -15
_diffrn_reflns_number 13296
_diffrn_reflns_theta_full 27.41
_diffrn_reflns_theta_max 27.41
_exptl_absorpt_coefficient_mu 5.078
_exptl_absorpt_correction_T_max 0.602
_exptl_absorpt_correction_T_min 0.318
_exptl_absorpt_correction_type multi-scan
_exptl_absorpt_process_details '(Higashi, 1995)'
_exptl_crystal_colour orange
_exptl_crystal_density_diffrn 1.665
_exptl_crystal_density_method 'not measured'
_exptl_crystal_description chip
_exptl_crystal_size_max 0.300
_exptl_crystal_size_mid 0.300
_exptl_crystal_size_min 0.100
_refine_diff_density_max 1.41
_refine_diff_density_min -2.41
_refine_ls_extinction_method none
_refine_ls_goodness_of_fit_ref 1.758
_refine_ls_hydrogen_treatment noref
_refine_ls_number_parameters 343
_refine_ls_number_reflns 5554
_refine_ls_R_factor_gt 0.0395
_refine_ls_shift/su_max 0.0039
_refine_ls_structure_factor_coef Fsqd
_refine_ls_weighting_details 'w = 1/[\s^2^(Fo^2^) + (0.05000(Max(Fo^2^,0) + 2Fc^2^)/3)^2^]'
_refine_ls_weighting_scheme calc
_refine_ls_wR_factor_ref 0.1056
_reflns_number_gt 5554
_reflns_number_total 6372
_reflns_threshold_expression F^2^>3.0\s(F^2^)
_cod_data_source_file om050834wsi20050928_090341.cif
_cod_data_source_block katou
_cod_original_sg_symbol_H-M 'P -1         '
_cod_original_formula_sum 'C68 H58 O2 P2 Pt2 S2 '
_cod_database_code 4074725

loop_
_symmetry_equiv_pos_as_xyz
x,y,z
-x,-y,-z

loop_
_atom_site_label
_atom_site_type_symbol
_atom_site_fract_x
_atom_site_fract_y
_atom_site_fract_z
_atom_site_U_iso_or_equiv
_atom_site_adp_type
_atom_site_occupancy
_atom_site_calc_flag
Pt(1) Pt 0.44480(2) 0.03846(2) 0.13898(2) 0.02569(6) Uani 1.00 d
S(1) S 0.4489(1) -0.1416(1) 0.0015(1) 0.0295(4) Uani 1.00 d
P(1) P 0.4573(1) 0.2037(1) 0.2829(1) 0.0281(4) Uani 1.00 d
O(1) O 0.4392(6) -0.1038(5) 0.3070(5) 0.055(2) Uani 1.00 d
C(1) C 0.3684(7) -0.0777(6) 0.2402(5) 0.035(2) Uani 1.00 d
C(2) C 0.2338(8) -0.1383(7) 0.2300(7) 0.046(2) Uani 1.00 d
C(3) C 0.1480(8) -0.1119(7) 0.1670(7) 0.047(2) Uani 1.00 d
C(4) C 0.0085(8) -0.1669(8) 0.1541(8) 0.055(2) Uani 1.00 d
C(5) C -0.045(1) -0.266(1) 0.2002(10) 0.074(3) Uani 1.00 d
C(6) C -0.176(1) -0.315(1) 0.189(1) 0.086(4) Uani 1.00 d
C(7) C -0.2553(10) -0.262(1) 0.130(1) 0.082(4) Uani 1.00 d
C(8) C -0.201(1) -0.163(1) 0.088(1) 0.102(5) Uani 1.00 d
C(9) C -0.072(1) -0.119(1) 0.100(1) 0.085(4) Uani 1.00 d
C(10) C 0.2918(6) -0.2181(6) -0.0599(6) 0.034(2) Uani 1.00 d
C(11) C 0.2243(8) -0.1656(8) -0.1271(7) 0.048(2) Uani 1.00 d
C(12) C 0.1026(8) -0.225(1) -0.1723(8) 0.063(3) Uani 1.00 d
C(13) C 0.0428(8) -0.3399(10) -0.1508(10) 0.069(3) Uani 1.00 d
C(14) C 0.1126(9) -0.3942(8) -0.0842(9) 0.065(3) Uani 1.00 d
C(15) C 0.2350(7) -0.3340(7) -0.0393(7) 0.049(2) Uani 1.00 d
C(16) C -0.091(1) -0.410(1) -0.203(2) 0.112(5) Uani 1.00 d
C(17) C 0.4326(6) 0.3523(6) 0.2571(5) 0.033(2) Uani 1.00 d
C(18) C 0.4376(8) 0.3801(7) 0.1511(6) 0.044(2) Uani 1.00 d
C(19) C 0.4275(9) 0.4962(8) 0.1365(8) 0.056(3) Uani 1.00 d
C(20) C 0.4112(7) 0.5843(6) 0.2273(8) 0.050(2) Uani 1.00 d
C(21) C 0.4038(8) 0.5568(7) 0.3328(7) 0.050(2) Uani 1.00 d
C(22) C 0.4134(8) 0.4405(6) 0.3470(6) 0.043(2) Uani 1.00 d
C(23) C 0.6135(6) 0.2513(6) 0.3609(5) 0.033(2) Uani 1.00 d
C(24) C 0.6902(7) 0.3709(7) 0.3728(7) 0.048(2) Uani 1.00 d
C(25) C 0.8110(9) 0.4028(9) 0.4340(10) 0.068(3) Uani 1.00 d
C(26) C 0.8546(7) 0.3147(9) 0.4800(8) 0.061(3) Uani 1.00 d
C(27) C 0.7791(8) 0.1979(8) 0.4652(7) 0.052(2) Uani 1.00 d
C(28) C 0.6597(7) 0.1637(7) 0.4053(6) 0.042(2) Uani 1.00 d
C(29) C 0.3458(6) 0.1745(6) 0.3883(6) 0.034(2) Uani 1.00 d
C(30) C 0.3789(7) 0.1608(6) 0.4951(6) 0.040(2) Uani 1.00 d
C(31) C 0.2859(9) 0.1397(8) 0.5680(7) 0.054(2) Uani 1.00 d
C(32) C 0.1610(9) 0.1281(9) 0.5327(8) 0.061(3) Uani 1.00 d
C(33) C 0.1274(8) 0.1415(8) 0.4251(8) 0.054(2) Uani 1.00 d
C(34) C 0.2182(7) 0.1620(8) 0.3526(6) 0.045(2) Uani 1.00 d
H(1) H 0.2063 -0.2010 0.2724 0.0547 Uiso 1.00 calc
H(2) H 0.1786 -0.0506 0.1233 0.0562 Uiso 1.00 calc
H(3) H 0.0107 -0.3051 0.2394 0.0901 Uiso 1.00 calc
H(4) H -0.2107 -0.3829 0.2257 0.1022 Uiso 1.00 calc
H(5) H -0.3453 -0.2981 0.1197 0.0988 Uiso 1.00 calc
H(6) H -0.2521 -0.1208 0.0468 0.1199 Uiso 1.00 calc
H(7) H -0.0366 -0.0475 0.0679 0.1024 Uiso 1.00 calc
H(8) H 0.2627 -0.0859 -0.1426 0.0589 Uiso 1.00 calc
H(9) H 0.0592 -0.1855 -0.2190 0.0743 Uiso 1.00 calc
H(10) H 0.0732 -0.4754 -0.0704 0.0786 Uiso 1.00 calc
H(11) H 0.2810 -0.3716 0.0083 0.0603 Uiso 1.00 calc
H(12) H -0.1450 -0.4284 -0.1478 0.1286 Uiso 1.00 calc
H(13) H -0.1267 -0.3615 -0.2482 0.1286 Uiso 1.00 calc
H(14) H -0.0896 -0.4870 -0.2543 0.1286 Uiso 1.00 calc
H(15) H 0.4472 0.3187 0.0874 0.0534 Uiso 1.00 calc
H(16) H 0.4306 0.5147 0.0622 0.0660 Uiso 1.00 calc
H(17) H 0.4032 0.6647 0.2168 0.0599 Uiso 1.00 calc
H(18) H 0.3924 0.6179 0.3960 0.0587 Uiso 1.00 calc
H(19) H 0.4071 0.4200 0.4203 0.0523 Uiso 1.00 calc
H(20) H 0.6611 0.4319 0.3403 0.0575 Uiso 1.00 calc
H(21) H 0.8645 0.4857 0.4428 0.0779 Uiso 1.00 calc
H(22) H 0.9369 0.3371 0.5206 0.0726 Uiso 1.00 calc
H(23) H 0.8082 0.1360 0.4970 0.0622 Uiso 1.00 calc
H(24) H 0.6089 0.0790 0.3937 0.0507 Uiso 1.00 calc
H(25) H 0.4648 0.1644 0.5186 0.0483 Uiso 1.00 calc
H(26) H 0.3097 0.1349 0.6445 0.0651 Uiso 1.00 calc
H(27) H 0.0978 0.1096 0.5839 0.0728 Uiso 1.00 calc
H(28) H 0.0399 0.1352 0.4008 0.0645 Uiso 1.00 calc
H(29) H 0.1954 0.1704 0.2771 0.0538 Uiso 1.00 calc
S(1*) S 0.5511(1) 0.1416(1) -0.0015(1) 0.0295(4) Uani 1.00 d
Pt(1*) Pt 0.55520(2) -0.03846(2) -0.13898(2) 0.02569(6) Uani 1.00 d
C(10*) C 0.7082(6) 0.2181(6) 0.0599(6) 0.034(2) Uani 1.00 d
P(1*) P 0.5427(1) -0.2037(1) -0.2829(1) 0.0281(4) Uani 1.00 d
C(1*) C 0.6316(7) 0.0777(6) -0.2402(5) 0.035(2) Uani 1.00 d
C(11*) C 0.7757(8) 0.1656(8) 0.1271(7) 0.048(2) Uani 1.00 d
C(15*) C 0.7650(7) 0.3340(7) 0.0393(7) 0.049(2) Uani 1.00 d
C(17*) C 0.5674(6) -0.3523(6) -0.2571(5) 0.033(2) Uani 1.00 d
C(23*) C 0.3865(6) -0.2513(6) -0.3609(5) 0.033(2) Uani 1.00 d
C(29*) C 0.6542(6) -0.1745(6) -0.3883(6) 0.034(2) Uani 1.00 d
O(1*) O 0.5608(6) 0.1038(5) -0.3070(5) 0.055(2) Uani 1.00 d
C(2*) C 0.7662(8) 0.1383(7) -0.2300(7) 0.046(2) Uani 1.00 d
C(12*) C 0.8974(8) 0.225(1) 0.1723(8) 0.063(3) Uani 1.00 d
H(8*) H 0.7373 0.0859 0.1426 0.0589 Uiso 1.00 calc
C(14*) C 0.8874(9) 0.3942(8) 0.0842(9) 0.065(3) Uani 1.00 d
H(11*) H 0.7190 0.3716 -0.0083 0.0603 Uiso 1.00 calc
C(18*) C 0.5624(8) -0.3801(7) -0.1511(6) 0.044(2) Uani 1.00 d
C(22*) C 0.5866(8) -0.4405(6) -0.3470(6) 0.043(2) Uani 1.00 d
C(24*) C 0.3098(7) -0.3709(7) -0.3728(7) 0.048(2) Uani 1.00 d
C(28*) C 0.3403(7) -0.1637(7) -0.4053(6) 0.042(2) Uani 1.00 d
C(30*) C 0.6211(7) -0.1608(6) -0.4951(6) 0.040(2) Uani 1.00 d
C(34*) C 0.7818(7) -0.1620(8) -0.3526(6) 0.045(2) Uani 1.00 d
C(3*) C 0.8520(8) 0.1119(7) -0.1670(7) 0.047(2) Uani 1.00 d
H(1*) H 0.7937 0.2010 -0.2724 0.0547 Uiso 1.00 calc
C(13*) C 0.9572(8) 0.3399(10) 0.1508(10) 0.069(3) Uani 1.00 d
H(9*) H 0.9408 0.1855 0.2190 0.0743 Uiso 1.00 calc
H(10*) H 0.9268 0.4754 0.0704 0.0786 Uiso 1.00 calc
C(19*) C 0.5725(9) -0.4962(8) -0.1365(8) 0.056(3) Uani 1.00 d
H(15*) H 0.5528 -0.3187 -0.0874 0.0534 Uiso 1.00 calc
C(21*) C 0.5962(8) -0.5568(7) -0.3328(7) 0.050(2) Uani 1.00 d
H(19*) H 0.5929 -0.4200 -0.4203 0.0523 Uiso 1.00 calc
C(25*) C 0.1890(9) -0.4028(9) -0.4340(10) 0.068(3) Uani 1.00 d
H(20*) H 0.3389 -0.4319 -0.3403 0.0575 Uiso 1.00 calc
C(27*) C 0.2209(8) -0.1979(8) -0.4652(7) 0.052(2) Uani 1.00 d
H(24*) H 0.3911 -0.0790 -0.3937 0.0507 Uiso 1.00 calc
C(31*) C 0.7141(9) -0.1397(8) -0.5680(7) 0.054(2) Uani 1.00 d
H(25*) H 0.5352 -0.1644 -0.5186 0.0483 Uiso 1.00 calc
C(33*) C 0.8726(8) -0.1415(8) -0.4251(8) 0.054(2) Uani 1.00 d
H(29*) H 0.8046 -0.1704 -0.2771 0.0538 Uiso 1.00 calc
C(4*) C 0.9915(8) 0.1669(8) -0.1541(8) 0.055(2) Uani 1.00 d
H(2*) H 0.8214 0.0506 -0.1233 0.0562 Uiso 1.00 calc
C(16*) C 1.091(1) 0.410(1) 0.203(2) 0.112(5) Uani 1.00 d
C(20*) C 0.5888(7) -0.5843(6) -0.2273(8) 0.050(2) Uani 1.00 d
H(16*) H 0.5694 -0.5147 -0.0622 0.0660 Uiso 1.00 calc
H(18*) H 0.6076 -0.6179 -0.3960 0.0587 Uiso 1.00 calc
C(26*) C 0.1454(7) -0.3147(9) -0.4800(8) 0.061(3) Uani 1.00 d
H(21*) H 0.1355 -0.4857 -0.4428 0.0779 Uiso 1.00 calc
H(23*) H 0.1918 -0.1360 -0.4970 0.0622 Uiso 1.00 calc
C(32*) C 0.8390(9) -0.1281(9) -0.5327(8) 0.061(3) Uani 1.00 d
H(26*) H 0.6903 -0.1349 -0.6445 0.0651 Uiso 1.00 calc
H(28*) H 0.9601 -0.1352 -0.4008 0.0645 Uiso 1.00 calc
C(5*) C 1.045(1) 0.266(1) -0.2002(10) 0.074(3) Uani 1.00 d
C(9*) C 1.072(1) 0.119(1) -0.100(1) 0.085(4) Uani 1.00 d
H(12*) H 1.1450 0.4284 0.1478 0.1286 Uiso 1.00 calc
H(13*) H 1.1267 0.3615 0.2482 0.1286 Uiso 1.00 calc
H(14*) H 1.0896 0.4870 0.2543 0.1286 Uiso 1.00 calc
H(17*) H 0.5968 -0.6647 -0.2168 0.0599 Uiso 1.00 calc
H(22*) H 0.0631 -0.3371 -0.5206 0.0726 Uiso 1.00 calc
H(27*) H 0.9022 -0.1096 -0.5839 0.0728 Uiso 1.00 calc
C(6*) C 1.176(1) 0.315(1) -0.189(1) 0.086(4) Uani 1.00 d
H(3*) H 0.9893 0.3051 -0.2394 0.0901 Uiso 1.00 calc
C(8*) C 1.201(1) 0.163(1) -0.088(1) 0.102(5) Uani 1.00 d
H(7*) H 1.0366 0.0475 -0.0679 0.1024 Uiso 1.00 calc
C(7*) C 1.2553(10) 0.262(1) -0.130(1) 0.082(4) Uani 1.00 d
H(4*) H 1.2107 0.3829 -0.2257 0.1022 Uiso 1.00 calc
H(6*) H 1.2521 0.1208 -0.0468 0.1199 Uiso 1.00 calc
H(5*) H 1.3453 0.2981 -0.1197 0.0988 Uiso 1.00 calc

loop_
_atom_site_aniso_label
_atom_site_aniso_U_11
_atom_site_aniso_U_22
_atom_site_aniso_U_33
_atom_site_aniso_U_12
_atom_site_aniso_U_13
_atom_site_aniso_U_23
Pt(1) 0.0244(1) 0.0246(1) 0.0262(1) 0.00553(8) 0.00239(8) 0.00159(8)
S(1) 0.0297(7) 0.0262(7) 0.0296(7) 0.0063(5) 0.0026(6) 0.0002(6)
P(1) 0.0282(7) 0.0266(7) 0.0265(7) 0.0053(6) 0.0011(6) 0.0010(6)
O(1) 0.065(4) 0.046(3) 0.054(3) 0.009(3) -0.001(3) 0.017(3)
C(1) 0.046(4) 0.023(3) 0.029(3) 0.000(2) 0.005(3) -0.001(2)
C(2) 0.055(5) 0.033(3) 0.049(4) 0.004(3) 0.019(4) 0.011(3)
C(3) 0.049(4) 0.042(4) 0.052(4) 0.009(3) 0.019(4) 0.018(4)
C(4) 0.051(5) 0.048(4) 0.056(5) 0.002(4) 0.011(4) -0.001(4)
C(5) 0.058(6) 0.086(7) 0.071(7) 0.006(5) 0.009(5) 0.016(6)
C(6) 0.080(8) 0.066(6) 0.102(9) -0.009(6) 0.027(7) 0.019(6)
C(7) 0.047(5) 0.092(8) 0.086(8) -0.001(5) 0.004(5) -0.011(6)
C(8) 0.048(6) 0.100(9) 0.16(1) 0.012(6) 0.000(7) 0.036(9)
C(9) 0.055(6) 0.085(7) 0.113(9) 0.005(5) -0.011(6) 0.038(7)
C(10) 0.027(3) 0.030(3) 0.041(4) 0.005(2) 0.006(3) -0.001(3)
C(11) 0.043(4) 0.054(4) 0.051(4) 0.016(3) 0.006(3) 0.013(4)
C(12) 0.037(4) 0.091(7) 0.061(5) 0.016(4) -0.002(4) 0.016(5)
C(13) 0.032(4) 0.067(6) 0.090(7) 0.000(4) 0.001(4) -0.012(5)
C(14) 0.045(5) 0.048(5) 0.087(7) -0.011(4) 0.013(5) 0.002(5)
C(15) 0.043(4) 0.040(4) 0.063(5) 0.002(3) 0.009(4) 0.017(4)
C(16) 0.033(5) 0.104(9) 0.17(1) -0.005(5) -0.012(7) -0.008(9)
C(17) 0.034(3) 0.025(3) 0.034(3) 0.006(2) 0.000(2) -0.003(2)
C(18) 0.056(4) 0.045(4) 0.039(4) 0.027(3) 0.014(3) 0.007(3)
C(19) 0.071(6) 0.051(4) 0.063(5) 0.032(4) 0.025(4) 0.028(4)
C(20) 0.045(4) 0.027(3) 0.081(6) 0.015(3) 0.013(4) 0.012(4)
C(21) 0.057(5) 0.032(3) 0.051(5) 0.009(3) 0.001(4) -0.007(3)
C(22) 0.058(5) 0.032(3) 0.035(4) 0.011(3) 0.003(3) -0.004(3)
C(23) 0.028(3) 0.034(3) 0.032(3) 0.003(2) -0.002(2) 0.001(3)
C(24) 0.038(4) 0.043(4) 0.056(5) -0.002(3) -0.004(3) 0.010(4)
C(25) 0.045(5) 0.050(5) 0.094(7) -0.010(4) -0.008(5) 0.013(5)
C(26) 0.030(4) 0.072(6) 0.068(6) -0.001(4) -0.013(4) 0.009(5)
C(27) 0.043(4) 0.061(5) 0.049(4) 0.014(4) -0.006(3) 0.010(4)
C(28) 0.037(4) 0.041(4) 0.044(4) 0.007(3) -0.001(3) 0.007(3)
C(29) 0.037(3) 0.026(3) 0.037(3) 0.006(2) 0.013(3) 0.004(3)
C(30) 0.049(4) 0.037(3) 0.028(3) 0.007(3) 0.004(3) -0.002(3)
C(31) 0.067(6) 0.056(5) 0.046(4) 0.018(4) 0.023(4) 0.019(4)
C(32) 0.068(6) 0.059(5) 0.065(6) 0.017(4) 0.039(5) 0.022(4)
C(33) 0.043(4) 0.058(5) 0.064(5) 0.014(4) 0.016(4) 0.012(4)
C(34) 0.033(3) 0.058(4) 0.043(4) 0.009(3) 0.006(3) 0.012(3)
S(1*) 0.0297(7) 0.0262(7) 0.0296(7) 0.0063(5) 0.0026(6) 0.0002(6)
Pt(1*) 0.0244(1) 0.0246(1) 0.0262(1) 0.00553(8) 0.00239(8) 0.00159(8)
C(10*) 0.027(3) 0.030(3) 0.041(4) 0.005(2) 0.006(3) -0.001(3)
P(1*) 0.0282(7) 0.0266(7) 0.0265(7) 0.0053(6) 0.0011(6) 0.0010(6)
C(1*) 0.046(4) 0.023(3) 0.029(3) 0.000(2) 0.005(3) -0.001(2)
C(11*) 0.043(4) 0.054(4) 0.051(4) 0.016(3) 0.006(3) 0.013(4)
C(15*) 0.043(4) 0.040(4) 0.063(5) 0.002(3) 0.009(4) 0.017(4)
C(17*) 0.034(3) 0.025(3) 0.034(3) 0.006(2) 0.000(2) -0.003(2)
C(23*) 0.028(3) 0.034(3) 0.032(3) 0.003(2) -0.002(2) 0.001(3)
C(29*) 0.037(3) 0.026(3) 0.037(3) 0.006(2) 0.013(3) 0.004(3)
O(1*) 0.065(4) 0.046(3) 0.054(3) 0.009(3) -0.001(3) 0.017(3)
C(2*) 0.055(5) 0.033(3) 0.049(4) 0.004(3) 0.019(4) 0.011(3)
C(12*) 0.037(4) 0.091(7) 0.061(5) 0.016(4) -0.002(4) 0.016(5)
C(14*) 0.045(5) 0.048(5) 0.087(7) -0.011(4) 0.013(5) 0.002(5)
C(18*) 0.056(4) 0.045(4) 0.039(4) 0.027(3) 0.014(3) 0.007(3)
C(22*) 0.058(5) 0.032(3) 0.035(4) 0.011(3) 0.003(3) -0.004(3)
C(24*) 0.038(4) 0.043(4) 0.056(5) -0.002(3) -0.004(3) 0.010(4)
C(28*) 0.037(4) 0.041(4) 0.044(4) 0.007(3) -0.001(3) 0.007(3)
C(30*) 0.049(4) 0.037(3) 0.028(3) 0.007(3) 0.004(3) -0.002(3)
C(34*) 0.033(3) 0.058(4) 0.043(4) 0.009(3) 0.006(3) 0.012(3)
C(3*) 0.049(4) 0.042(4) 0.052(4) 0.009(3) 0.019(4) 0.018(4)
C(13*) 0.032(4) 0.067(6) 0.090(7) 0.000(4) 0.001(4) -0.012(5)
C(19*) 0.071(6) 0.051(4) 0.063(5) 0.032(4) 0.025(4) 0.028(4)
C(21*) 0.057(5) 0.032(3) 0.051(5) 0.009(3) 0.001(4) -0.007(3)
C(25*) 0.045(5) 0.050(5) 0.094(7) -0.010(4) -0.008(5) 0.013(5)
C(27*) 0.043(4) 0.061(5) 0.049(4) 0.014(4) -0.006(3) 0.010(4)
C(31*) 0.067(6) 0.056(5) 0.046(4) 0.018(4) 0.023(4) 0.019(4)
C(33*) 0.043(4) 0.058(5) 0.064(5) 0.014(4) 0.016(4) 0.012(4)
C(4*) 0.051(5) 0.048(4) 0.056(5) 0.002(4) 0.011(4) -0.001(4)
C(16*) 0.033(5) 0.104(9) 0.17(1) -0.005(5) -0.012(7) -0.008(9)
C(20*) 0.045(4) 0.027(3) 0.081(6) 0.015(3) 0.013(4) 0.012(4)
C(26*) 0.030(4) 0.072(6) 0.068(6) -0.001(4) -0.013(4) 0.009(5)
C(32*) 0.068(6) 0.059(5) 0.065(6) 0.017(4) 0.039(5) 0.022(4)
C(5*) 0.058(6) 0.086(7) 0.071(7) 0.006(5) 0.009(5) 0.016(6)
C(9*) 0.055(6) 0.085(7) 0.113(9) 0.005(5) -0.011(6) 0.038(7)
C(6*) 0.080(8) 0.066(6) 0.102(9) -0.009(6) 0.027(7) 0.019(6)
C(8*) 0.048(6) 0.100(9) 0.16(1) 0.012(6) 0.000(7) 0.036(9)
C(7*) 0.047(5) 0.092(8) 0.086(8) -0.001(5) 0.004(5) -0.011(6)

loop_
_atom_type_symbol
_atom_type_description
_atom_type_scat_dispersion_real
_atom_type_scat_dispersion_imag
_atom_type_scat_source
C C 0.003 0.002
;International Tables for Crystallography
(1992, Vol. C, Tables 4.2.6.8 and 6.1.1.1)
;
H H 0.000 0.000
;International Tables for Crystallography
(1992, Vol. C, Table 6.1.1.2)
;
O O 0.011 0.006
;International Tables for Crystallography
(1992, Vol. C, Tables 4.2.6.8 and 6.1.1.1)
;
P P 0.102 0.094
;International Tables for Crystallography
(1992, Vol. C, Tables 4.2.6.8 and 6.1.1.1)
;
Pt Pt -1.703 8.390
;International Tables for Crystallography
(1992, Vol. C, Tables 4.2.6.8 and 6.1.1.1)
;
S S 0.125 0.123
;International Tables for Crystallography
(1992, Vol. C, Tables 4.2.6.8 and 6.1.1.1)
;

loop_
_geom_angle_atom_site_label_1
_geom_angle_atom_site_label_2
_geom_angle_atom_site_label_3
_geom_angle
_geom_angle_site_symmetry_1
_geom_angle_site_symmetry_3
_geom_angle_publ_flag
S(1) Pt(1) S(1) 81.27(5) . 2_655 yes
S(1) Pt(1) P(1) 173.33(5) . . yes
S(1) Pt(1) C(1) 87.9(2) . . yes
S(1) Pt(1) P(1) 101.05(5) 2_655 . yes
S(1) Pt(1) C(1) 168.4(2) 2_655 . yes
P(1) Pt(1) C(1) 89.3(2) . . yes
Pt(1) S(1) Pt(1) 98.73(5) . 2_655 yes
Pt(1) S(1) C(10) 109.1(2) . . yes
Pt(1) S(1) C(10) 106.8(2) 2_655 . yes
Pt(1) P(1) C(17) 121.5(2) . . yes
Pt(1) P(1) C(23) 110.3(2) . . yes
Pt(1) P(1) C(29) 114.8(2) . . yes
C(17) P(1) C(23) 102.7(3) . . yes
C(17) P(1) C(29) 100.3(3) . . yes
C(23) P(1) C(29) 105.6(3) . . yes
Pt(1) C(1) O(1) 118.3(5) . . yes
Pt(1) C(1) C(2) 122.8(5) . . yes
O(1) C(1) C(2) 118.7(6) . . yes
C(1) C(2) C(3) 124.2(6) . . yes
C(2) C(3) C(4) 127.6(7) . . yes
C(3) C(4) C(5) 122.2(9) . . yes
C(3) C(4) C(9) 121.8(8) . . yes
C(5) C(4) C(9) 116.0(9) . . yes
C(4) C(5) C(6) 121(1) . . yes
C(5) C(6) C(7) 119(1) . . yes
C(6) C(7) C(8) 117(1) . . yes
C(7) C(8) C(9) 120(1) . . yes
C(4) C(9) C(8) 124(1) . . yes
S(1) C(10) C(11) 122.1(5) . . yes
S(1) C(10) C(15) 119.3(6) . . yes
C(11) C(10) C(15) 118.6(7) . . yes
C(10) C(11) C(12) 121.3(8) . . yes
C(11) C(12) C(13) 121.2(9) . . yes
C(12) C(13) C(14) 117.4(8) . . yes
C(12) C(13) C(16) 122(1) . . yes
C(14) C(13) C(16) 120(1) . . yes
C(13) C(14) C(15) 121.1(8) . . yes
C(10) C(15) C(14) 120.4(8) . . yes
P(1) C(17) C(18) 121.6(5) . . yes
P(1) C(17) C(22) 119.2(5) . . yes
C(18) C(17) C(22) 119.1(6) . . yes
C(17) C(18) C(19) 120.0(7) . . yes
C(18) C(19) C(20) 120.3(7) . . yes
C(19) C(20) C(21) 120.2(7) . . yes
C(20) C(21) C(22) 119.3(7) . . yes
C(17) C(22) C(21) 121.0(7) . . yes
P(1) C(23) C(24) 121.8(5) . . yes
P(1) C(23) C(28) 119.1(5) . . yes
C(24) C(23) C(28) 119.0(6) . . yes
C(23) C(24) C(25) 119.5(7) . . yes
C(24) C(25) C(26) 120.6(8) . . yes
C(25) C(26) C(27) 118.7(7) . . yes
C(26) C(27) C(28) 121.9(8) . . yes
C(23) C(28) C(27) 120.1(7) . . yes
P(1) C(29) C(30) 124.4(5) . . yes
P(1) C(29) C(34) 115.8(5) . . yes
C(30) C(29) C(34) 119.8(6) . . yes
C(29) C(30) C(31) 119.2(7) . . yes
C(30) C(31) C(32) 120.7(8) . . yes
C(31) C(32) C(33) 120.1(7) . . yes
C(32) C(33) C(34) 119.6(8) . . yes
C(29) C(34) C(33) 120.4(7) . . yes

loop_
_geom_bond_atom_site_label_1
_geom_bond_atom_site_label_2
_geom_bond_distance
_geom_bond_site_symmetry_2
_geom_bond_publ_flag
Pt(1) S(1) 2.374(2) . yes
Pt(1) S(1) 2.439(2) 2_655 yes
Pt(1) P(1) 2.263(2) . yes
Pt(1) C(1) 2.035(6) . yes
S(1) C(10) 1.783(7) . yes
P(1) C(17) 1.841(6) . yes
P(1) C(23) 1.820(6) . yes
P(1) C(29) 1.836(6) . yes
O(1) C(1) 1.216(9) . yes
C(1) C(2) 1.46(1) . yes
C(2) C(3) 1.30(1) . yes
C(3) C(4) 1.49(1) . yes
C(4) C(5) 1.37(1) . yes
C(4) C(9) 1.35(1) . yes
C(5) C(6) 1.40(2) . yes
C(6) C(7) 1.40(2) . yes
C(7) C(8) 1.35(2) . yes
C(8) C(9) 1.37(2) . yes
C(10) C(11) 1.37(1) . yes
C(10) C(15) 1.385(9) . yes
C(11) C(12) 1.37(1) . yes
C(12) C(13) 1.39(1) . yes
C(13) C(14) 1.40(2) . yes
C(13) C(16) 1.53(1) . yes
C(14) C(15) 1.38(1) . yes
C(17) C(18) 1.382(10) . yes
C(17) C(22) 1.385(9) . yes
C(18) C(19) 1.38(1) . yes
C(19) C(20) 1.38(1) . yes
C(20) C(21) 1.38(1) . yes
C(21) C(22) 1.38(1) . yes
C(23) C(24) 1.388(9) . yes
C(23) C(28) 1.390(10) . yes
C(24) C(25) 1.41(1) . yes
C(25) C(26) 1.39(1) . yes
C(26) C(27) 1.35(1) . yes
C(27) C(28) 1.39(1) . yes
C(29) C(30) 1.374(10) . yes
C(29) C(34) 1.408(10) . yes
C(30) C(31) 1.39(1) . yes
C(31) C(32) 1.38(1) . yes
C(32) C(33) 1.38(1) . yes
C(33) C(34) 1.37(1) . yes

loop_
_geom_contact_atom_site_label_1
_geom_contact_atom_site_label_2
_geom_contact_distance
_geom_contact_site_symmetry_2
O(1) C(30) 3.292(9) 2_656
O(1) C(20) 3.397(9) 1_545
O(1) C(31) 3.44(1) 2_656
C(6) C(14) 3.53(2) 2_545
C(6) C(32) 3.58(2) 2_556
C(16) C(20) 3.56(1) 2_555
C(16) C(21) 3.57(1) 2_555

loop_
_geom_torsion_atom_site_label_1
_geom_torsion_atom_site_label_2
_geom_torsion_atom_site_label_3
_geom_torsion_atom_site_label_4
_geom_torsion
_geom_torsion_site_symmetry_2
_geom_torsion_site_symmetry_3
_geom_torsion_site_symmetry_4
_geom_torsion_publ_flag
Pt(1) S(1) Pt(1) S(1) 0.0000(1) . 2_655 2_655 yes
Pt(1) S(1) Pt(1) P(1) -173.65(5) . 2_655 2_655 yes
Pt(1) S(1) Pt(1) C(1) -21.1(10) . 2_655 2_655 yes
Pt(1) S(1) C(10) C(11) 67.6(6) . . . yes
Pt(1) S(1) C(10) C(15) -112.1(6) . . . yes
Pt(1) S(1) Pt(1) S(1) 0.0 2_655 2_655 . yes
Pt(1) S(1) Pt(1) P(1) 110.9(4) 2_655 2_655 2_655 yes
Pt(1) S(1) Pt(1) C(1) 175.8(2) 2_655 2_655 2_655 yes
Pt(1) S(1) C(10) C(11) 38.2(7) 2_655 2_655 2_655 yes
Pt(1) S(1) C(10) C(15) -142.1(6) 2_655 2_655 2_655 yes
Pt(1) P(1) C(17) C(18) -16.7(7) . . . yes
Pt(1) P(1) C(17) C(22) 165.8(5) . . . yes
Pt(1) P(1) C(23) C(24) 121.5(6) . . . yes
Pt(1) P(1) C(23) C(28) -55.5(6) . . . yes
Pt(1) P(1) C(29) C(30) 106.7(5) . . . yes
Pt(1) P(1) C(29) C(34) -71.2(6) . . . yes
Pt(1) C(1) C(2) C(3) -9(1) . . . yes
S(1) Pt(1) S(1) Pt(1) 0.0 . 2_655 2_655 yes
S(1) Pt(1) S(1) C(10) -113.1(2) . 2_655 2_655 yes
S(1) Pt(1) P(1) C(17) 150.3(5) . . . yes
S(1) Pt(1) P(1) C(23) 30.3(5) . . . yes
S(1) Pt(1) P(1) C(29) -88.8(5) . . . yes
S(1) Pt(1) C(1) O(1) 92.4(5) . . . yes
S(1) Pt(1) C(1) C(2) -82.7(5) . . . yes
S(1) Pt(1) S(1) Pt(1) 0.0 2_655 2_655 . yes
S(1) Pt(1) S(1) C(10) 111.3(3) 2_655 2_655 2_655 yes
S(1) Pt(1) P(1) C(17) -40.6(3) 2_655 2_655 2_655 yes
S(1) Pt(1) P(1) C(23) 79.5(2) 2_655 2_655 2_655 yes
S(1) Pt(1) P(1) C(29) -161.4(3) 2_655 2_655 2_655 yes
S(1) Pt(1) C(1) O(1) -71(1) 2_655 2_655 2_655 yes
S(1) Pt(1) C(1) C(2) 103(1) 2_655 2_655 2_655 yes
S(1) C(10) C(11) C(12) -179.1(7) . . . yes
S(1) C(10) C(15) C(14) 178.8(7) . . . yes
P(1) Pt(1) S(1) C(10) 137.8(5) . . . yes
P(1) Pt(1) S(1) C(10) 60.6(2) . 2_655 2_655 yes
P(1) Pt(1) C(1) O(1) -81.6(5) . . . yes
P(1) Pt(1) C(1) C(2) 103.3(5) . . . yes
P(1) C(17) C(18) C(19) -175.4(6) . . . yes
P(1) C(17) C(22) C(21) 175.2(6) . . . yes
P(1) C(23) C(24) C(25) -179.8(7) . . . yes
P(1) C(23) C(28) C(27) 179.9(6) . . . yes
P(1) C(29) C(30) C(31) 179.5(6) . . . yes
P(1) C(29) C(34) C(33) -179.2(6) . . . yes
O(1) C(1) C(2) C(3) 175.3(8) . . . yes
C(1) Pt(1) S(1) C(10) 72.9(3) . . . yes
C(1) Pt(1) S(1) C(10) -91.9(10) . 2_655 2_655 yes
C(1) Pt(1) P(1) C(17) -144.8(3) . . . yes
C(1) Pt(1) P(1) C(23) 95.2(3) . . . yes
C(1) Pt(1) P(1) C(29) -23.9(3) . . . yes
C(1) C(2) C(3) C(4) -178.2(8) . . . yes
C(2) C(3) C(4) C(5) -7(1) . . . yes
C(2) C(3) C(4) C(9) 169(1) . . . yes
C(3) C(4) C(5) C(6) 178(1) . . . yes
C(3) C(4) C(9) C(8) -178(1) . . . yes
C(4) C(5) C(6) C(7) 0(1) . . . yes
C(4) C(9) C(8) C(7) -1(2) . . . yes
C(5) C(4) C(9) C(8) 0(2) . . . yes
C(5) C(6) C(7) C(8) -2(1) . . . yes
C(6) C(5) C(4) C(9) 1(1) . . . yes
C(6) C(7) C(8) C(9) 2(2) . . . yes
C(10) C(11) C(12) C(13) 0(1) . . . yes
C(10) C(15) C(14) C(13) 0(1) . . . yes
C(11) C(10) C(15) C(14) 0(1) . . . yes
C(11) C(12) C(13) C(14) -1(1) . . . yes
C(11) C(12) C(13) C(16) -178(1) . . . yes
C(12) C(11) C(10) C(15) 0(1) . . . yes
C(12) C(13) C(14) C(15) 1(1) . . . yes
C(15) C(14) C(13) C(16) 178(1) . . . yes
C(17) P(1) C(23) C(24) -9.4(7) . . . yes
C(17) P(1) C(23) C(28) 173.7(6) . . . yes
C(17) P(1) C(29) C(30) -121.3(6) . . . yes
C(17) P(1) C(29) C(34) 60.7(6) . . . yes
C(17) C(18) C(19) C(20) 0(1) . . . yes
C(17) C(22) C(21) C(20) 1(1) . . . yes
C(18) C(17) P(1) C(23) 107.0(6) . . . yes
C(18) C(17) P(1) C(29) -144.3(6) . . . yes
C(18) C(17) C(22) C(21) -2(1) . . . yes
C(18) C(19) C(20) C(21) 0(1) . . . yes
C(19) C(18) C(17) C(22) 2(1) . . . yes
C(19) C(20) C(21) C(22) 0(1) . . . yes
C(22) C(17) P(1) C(23) -70.5(6) . . . yes
C(22) C(17) P(1) C(29) 38.2(6) . . . yes
C(23) P(1) C(29) C(30) -15.0(6) . . . yes
C(23) P(1) C(29) C(34) 167.1(5) . . . yes
C(23) C(24) C(25) C(26) 1(1) . . . yes
C(23) C(28) C(27) C(26) -1(1) . . . yes
C(24) C(23) P(1) C(29) -113.9(7) . . . yes
C(24) C(23) C(28) C(27) 2(1) . . . yes
C(24) C(25) C(26) C(27) 0(1) . . . yes
C(25) C(24) C(23) C(28) -2(1) . . . yes
C(25) C(26) C(27) C(28) 0(1) . . . yes
C(28) C(23) P(1) C(29) 69.1(6) . . . yes
C(29) C(30) C(31) C(32) 2(1) . . . yes
C(29) C(34) C(33) C(32) -2(1) . . . yes
C(30) C(29) C(34) C(33) 2(1) . . . yes
C(30) C(31) C(32) C(33) -2(1) . . . yes
C(31) C(30) C(29) C(34) -2(1) . . . yes
C(31) C(32) C(33) C(34) 2(1) . . . yes
C(31) C(32) C(33) C(34) 2(1) . . . yes
